data_7005857
loop_
_publ_author_name
'Sun, Yan-Qiong'
'Yang, Guo-Yu'

_publ_section_title
;
 Organic-inorganic hybrid materials constructed from inorganic
 lanthanide sulfate skeletons and organic 4,5-imidazoledicarboxylic
 acid.
;
_journal_issue 34
_journal_name_full 'Dalton transactions (Cambridge, England : 2003)'
_journal_page_first 3771
_journal_page_last 3781
_journal_paper_doi 10.1039/b706072f
_journal_year 2007
_chemical_formula_sum 'C5 H10 Gd2 N2 O16 S2'
_chemical_formula_weight 732.79
_chemical_name_systematic
;
?
;
_space_group_IT_number 14
_symmetry_cell_setting monoclinic
_symmetry_space_group_name_Hall '-P 2ybc'
_symmetry_space_group_name_H-M 'P 1 21/c 1'
_atom_sites_solution_hydrogens geom
_atom_sites_solution_primary direct
_atom_sites_solution_secondary difmap
_audit_creation_method SHELXL-97
_cell_angle_alpha 90.00
_cell_angle_beta 106.7120(10)
_cell_angle_gamma 90.00
_cell_formula_units_Z 4
_cell_length_a 6.6363(2)
_cell_length_b 13.3817(5)
_cell_length_c 18.9960(7)
_cell_measurement_reflns_used 69
_cell_measurement_temperature 293(2)
_cell_measurement_theta_max 26.23
_cell_measurement_theta_min 1.90
_cell_volume 1615.69(10)
_computing_cell_refinement 'Siemens SMART'
_computing_data_collection 'Siemens SMART'
_computing_data_reduction 'Siemens XPREP'
_computing_structure_refinement 'SHELXL-97 (Sheldrick, 1997)'
_computing_structure_solution 'SHELXS-97 (Sheldrick, 1990)'
_diffrn_ambient_temperature 293(2)
_diffrn_measured_fraction_theta_full 0.942
_diffrn_measured_fraction_theta_max 0.942
_diffrn_measurement_device 'Siemems-Smart CCD'
_diffrn_measurement_method 'phi and omega scans'
_diffrn_radiation_monochromator graphite
_diffrn_radiation_source 'fine-focus sealed tube'
_diffrn_radiation_type MoK\a
_diffrn_radiation_wavelength 0.71073
_diffrn_reflns_av_R_equivalents 0.0307
_diffrn_reflns_av_sigmaI/netI 0.0282
_diffrn_reflns_limit_h_max 7
_diffrn_reflns_limit_h_min -8
_diffrn_reflns_limit_k_max 16
_diffrn_reflns_limit_k_min -15
_diffrn_reflns_limit_l_max 19
_diffrn_reflns_limit_l_min -23
_diffrn_reflns_number 8525
_diffrn_reflns_theta_full 26.03
_diffrn_reflns_theta_max 26.03
_diffrn_reflns_theta_min 1.89
_diffrn_standards_decay_% 2.5
_diffrn_standards_number 3
_exptl_absorpt_coefficient_mu 8.488
_exptl_absorpt_correction_T_max 0.428
_exptl_absorpt_correction_T_min 0.142
_exptl_absorpt_correction_type empirical
_exptl_absorpt_process_details 'SADABS (Sheldrick, 1996)'
_exptl_crystal_colour orange
_exptl_crystal_density_diffrn 3.078
_exptl_crystal_density_method 'not measured'
_exptl_crystal_description prism
_exptl_crystal_F_000 1368
_exptl_crystal_size_max .35
_exptl_crystal_size_mid .20
_exptl_crystal_size_min .10
_refine_diff_density_max 0.930
_refine_diff_density_min -1.019
_refine_diff_density_rms 0.180
_refine_ls_extinction_method none
_refine_ls_goodness_of_fit_ref 1.140
_refine_ls_hydrogen_treatment constr
_refine_ls_matrix_type full
_refine_ls_number_parameters 246
_refine_ls_number_reflns 3198
_refine_ls_number_restraints 0
_refine_ls_restrained_S_all 1.140
_refine_ls_R_factor_all 0.0347
_refine_ls_R_factor_gt 0.0296
_refine_ls_shift/su_max 0.000
_refine_ls_shift/su_mean 0.000
_refine_ls_structure_factor_coef Fsqd
_refine_ls_weighting_details 'calc w=1/[\s^2^(Fo^2^)+(0.0227P)^2^+15.4675P] where P=(Fo^2^+2Fc^2^)/3'
_refine_ls_weighting_scheme calc
_refine_ls_wR_factor_gt 0.0660
_refine_ls_wR_factor_ref 0.0686
_reflns_number_gt 2777
_reflns_number_total 3198
_reflns_threshold_expression >2sigma(I)
_cod_data_source_file b706072f.txt
_cod_data_source_block 164
_cod_original_sg_symbol_H-M P2(1)/c
_cod_database_code 7005857

loop_
_symmetry_equiv_pos_as_xyz
'x, y, z'
'-x, y+1/2, -z+1/2'
'-x, -y, -z'
'x, -y-1/2, z-1/2'

loop_
_atom_site_label
_atom_site_type_symbol
_atom_site_fract_x
_atom_site_fract_y
_atom_site_fract_z
_atom_site_U_iso_or_equiv
_atom_site_adp_type
_atom_site_occupancy
_atom_site_symmetry_multiplicity
_atom_site_calc_flag
_atom_site_refinement_flags
_atom_site_disorder_assembly
_atom_site_disorder_group
Gd1 Gd 0.45501(5) -0.30401(2) -0.290679(16) 0.01212(10) Uani 1 1 d . . .
Gd2 Gd -0.19441(5) -0.16680(2) -0.101373(16) 0.01146(10) Uani 1 1 d . . .
S1 S 0.0310(3) -0.28495(14) -0.23929(10) 0.0221(4) Uani 1 1 d . . .
S2 S 0.2483(2) -0.40058(11) -0.44346(8) 0.0120(3) Uani 1 1 d . . .
O2 O 0.5865(7) -0.1422(3) -0.2296(2) 0.0165(10) Uani 1 1 d . . .
O5 O 0.1600(10) -0.3762(5) -0.2324(3) 0.0450(16) Uani 1 1 d . . .
O6 O 0.0253(8) -0.2488(4) -0.1658(3) 0.0229(11) Uani 1 1 d . . .
O7 O -0.1835(7) -0.3015(4) -0.2861(3) 0.0230(11) Uani 1 1 d . . .
O8 O 0.1413(9) -0.2102(5) -0.2728(3) 0.0416(16) Uani 1 1 d . . .
O9 O 0.1511(7) -0.3517(3) -0.5150(2) 0.0162(9) Uani 1 1 d . . .
O10 O 0.4720(7) -0.3702(4) -0.4136(2) 0.0174(10) Uani 1 1 d . . .
O11 O 0.1447(7) -0.3635(4) -0.3872(2) 0.0180(10) Uani 1 1 d . . .
O12 O 0.2297(8) -0.5094(3) -0.4516(3) 0.0207(10) Uani 1 1 d . . .
N1 N 0.4048(9) -0.1528(4) -0.3746(3) 0.0190(12) Uani 1 1 d . . .
N2 N 0.2728(9) -0.0368(4) -0.4589(3) 0.0198(12) Uani 1 1 d . . .
H2A H 0.2170 -0.0098 -0.5011 0.07(3) Uiso 1 1 d R . .
C1 C 0.3166(12) -0.1347(5) -0.4462(4) 0.0209(15) Uani 1 1 d . . .
H1A H 0.2894 -0.1835 -0.4825 0.015(18) Uiso 1 1 d R . .
C2 C 0.3332(10) 0.0125(5) -0.3923(3) 0.0144(13) Uani 1 1 d . . .
C3 C 0.4153(10) -0.0611(5) -0.3403(3) 0.0129(13) Uani 1 1 d . . .
O1W O -0.1446(12) -0.0355(7) -0.3903(4) 0.075(3) Uani 1 1 d . . .
H11 H -0.2707 -0.0140 -0.3814 0.800 Uiso 1 1 d R . .
H12 H -0.1620 -0.0971 -0.4145 0.800 Uiso 1 1 d R . .
O2W O -0.5634(8) -0.1483(5) -0.1042(3) 0.0357(14) Uani 1 1 d . . .
H21 H -0.6787 -0.1816 -0.1303 0.800 Uiso 1 1 d R . .
H22 H -0.6079 -0.0851 -0.0936 0.800 Uiso 1 1 d R . .
O3W O -0.2407(8) -0.2005(4) 0.0213(3) 0.0263(11) Uani 1 1 d . . .
H31 H -0.1297 -0.1823 0.0589 0.800 Uiso 1 1 d R . .
H32 H -0.3585 -0.1794 0.0303 0.800 Uiso 1 1 d R . .
O4W O 0.0000(8) -0.0435(4) -0.1581(3) 0.0278(12) Uani 1 1 d . . .
H41 H 0.0006 0.0232 -0.1702 0.800 Uiso 1 1 d R . .
H42 H 0.0248 -0.0795 -0.1967 0.800 Uiso 1 1 d R . .
C5 C 0.2817(10) 0.1204(5) -0.3898(3) 0.0149(13) Uani 1 1 d . . .
O3 O 0.1355(8) 0.1542(4) -0.4415(3) 0.0244(11) Uani 1 1 d . . .
O4 O 0.3864(7) 0.1779(3) -0.3376(2) 0.0172(10) Uani 1 1 d . . .
C4 C 0.5083(10) -0.0579(4) -0.2586(3) 0.0121(12) Uani 1 1 d . . .
O1 O 0.5080(8) 0.0198(3) -0.2230(2) 0.0185(10) Uani 1 1 d . . .

loop_
_atom_site_aniso_label
_atom_site_aniso_U_11
_atom_site_aniso_U_22
_atom_site_aniso_U_33
_atom_site_aniso_U_23
_atom_site_aniso_U_13
_atom_site_aniso_U_12
Gd1 0.01271(17) 0.00903(16) 0.01116(17) 0.00014(11) -0.00207(12) -0.00106(11)
Gd2 0.01050(16) 0.01061(16) 0.01148(16) -0.00200(11) 0.00029(12) -0.00025(11)
S1 0.0128(8) 0.0325(10) 0.0197(9) -0.0112(7) 0.0027(7) -0.0007(7)
S2 0.0133(7) 0.0105(7) 0.0099(7) 0.0005(6) -0.0003(6) -0.0028(6)
O2 0.019(2) 0.012(2) 0.017(2) 0.0004(18) 0.0014(19) 0.0010(19)
O5 0.041(4) 0.052(4) 0.034(3) -0.015(3) -0.001(3) 0.019(3)
O6 0.019(2) 0.030(3) 0.019(2) -0.011(2) 0.004(2) 0.001(2)
O7 0.011(2) 0.034(3) 0.022(3) -0.007(2) 0.002(2) -0.003(2)
O8 0.032(3) 0.050(4) 0.050(4) -0.019(3) 0.023(3) -0.023(3)
O9 0.016(2) 0.018(2) 0.012(2) 0.0010(18) -0.0012(18) -0.0034(19)
O10 0.010(2) 0.022(2) 0.018(2) -0.0005(19) 0.0007(18) -0.0044(19)
O11 0.017(2) 0.021(2) 0.014(2) -0.0021(19) 0.0013(18) 0.001(2)
O12 0.029(3) 0.011(2) 0.019(2) -0.0021(19) 0.003(2) -0.003(2)
N1 0.026(3) 0.016(3) 0.012(3) 0.001(2) 0.001(2) 0.001(2)
N2 0.028(3) 0.015(3) 0.011(3) -0.002(2) -0.003(2) -0.004(2)
C1 0.035(4) 0.011(3) 0.010(3) -0.003(3) -0.003(3) -0.003(3)
C2 0.015(3) 0.010(3) 0.015(3) -0.001(2) -0.001(3) -0.001(2)
C3 0.022(3) 0.007(3) 0.009(3) -0.001(2) 0.003(2) -0.001(2)
O1W 0.048(5) 0.113(7) 0.066(5) 0.033(5) 0.020(4) -0.001(5)
O2W 0.011(2) 0.067(4) 0.027(3) -0.014(3) 0.002(2) 0.000(3)
O3W 0.024(3) 0.031(3) 0.025(3) 0.002(2) 0.008(2) 0.003(2)
O4W 0.030(3) 0.021(3) 0.031(3) 0.004(2) 0.007(2) 0.002(2)
C5 0.018(3) 0.013(3) 0.013(3) 0.001(3) 0.003(3) -0.004(3)
O3 0.029(3) 0.020(3) 0.016(3) -0.001(2) -0.007(2) 0.002(2)
O4 0.018(2) 0.014(2) 0.014(2) -0.0024(18) -0.0035(18) -0.0027(19)
C4 0.012(3) 0.008(3) 0.016(3) 0.001(2) 0.003(2) -0.007(2)
O1 0.025(3) 0.013(2) 0.014(2) -0.0018(19) 0.0009(19) -0.0018(19)

loop_
_atom_type_symbol
_atom_type_description
_atom_type_scat_dispersion_real
_atom_type_scat_dispersion_imag
_atom_type_scat_source
C C 0.0033 0.0016 'International Tables Vol C Tables 4.2.6.8 and 6.1.1.4'
H H 0.0000 0.0000 'International Tables Vol C Tables 4.2.6.8 and 6.1.1.4'
Gd Gd -0.1653 3.9035 'International Tables Vol C Tables 4.2.6.8 and 6.1.1.4'
N N 0.0061 0.0033 'International Tables Vol C Tables 4.2.6.8 and 6.1.1.4'
O O 0.0106 0.0060 'International Tables Vol C Tables 4.2.6.8 and 6.1.1.4'
S S 0.1246 0.1234 'International Tables Vol C Tables 4.2.6.8 and 6.1.1.4'

loop_
_geom_angle_atom_site_label_1
_geom_angle_atom_site_label_2
_geom_angle_atom_site_label_3
_geom_angle
_geom_angle_site_symmetry_1
_geom_angle_site_symmetry_3
_geom_angle_publ_flag
O4 Gd1 O7 79.55(17) 2_644 1_655 ?
O4 Gd1 O1 77.60(15) 2_644 2_644 ?
O7 Gd1 O1 86.46(17) 1_655 2_644 ?
O4 Gd1 O11 139.53(16) 2_644 . ?
O7 Gd1 O11 130.62(16) 1_655 . ?
O1 Gd1 O11 78.37(16) 2_644 . ?
O4 Gd1 O2 67.55(15) 2_644 . ?
O7 Gd1 O2 75.89(16) 1_655 . ?
O1 Gd1 O2 143.08(15) 2_644 . ?
O11 Gd1 O2 137.17(15) . . ?
O4 Gd1 O10 141.98(15) 2_644 . ?
O7 Gd1 O10 74.11(15) 1_655 . ?
O1 Gd1 O10 73.91(15) 2_644 . ?
O11 Gd1 O10 56.57(14) . . ?
O2 Gd1 O10 129.14(15) . . ?
O4 Gd1 O8 92.98(18) 2_644 . ?
O7 Gd1 O8 147.93(18) 1_655 . ?
O1 Gd1 O8 122.64(18) 2_644 . ?
O11 Gd1 O8 73.56(17) . . ?
O2 Gd1 O8 72.46(16) . . ?
O10 Gd1 O8 123.56(17) . . ?
O4 Gd1 N1 131.75(17) 2_644 . ?
O7 Gd1 N1 87.76(19) 1_655 . ?
O1 Gd1 N1 148.23(16) 2_644 . ?
O11 Gd1 N1 81.92(17) . . ?
O2 Gd1 N1 64.22(16) . . ?
O10 Gd1 N1 74.46(17) . . ?
O8 Gd1 N1 74.0(2) . . ?
O4 Gd1 O5 72.60(17) 2_644 . ?
O7 Gd1 O5 146.77(18) 1_655 . ?
O1 Gd1 O5 70.34(18) 2_644 . ?
O11 Gd1 O5 68.85(16) . . ?
O2 Gd1 O5 108.59(17) . . ?
O10 Gd1 O5 119.02(16) . . ?
O8 Gd1 O5 53.14(19) . . ?
N1 Gd1 O5 124.40(19) . . ?
O4 Gd1 S2 149.52(11) 2_644 . ?
O7 Gd1 S2 102.11(12) 1_655 . ?
O1 Gd1 S2 72.17(11) 2_644 . ?
O11 Gd1 S2 28.51(11) . . ?
O2 Gd1 S2 142.77(11) . . ?
O10 Gd1 S2 28.19(10) . . ?
O8 Gd1 S2 99.88(14) . . ?
N1 Gd1 S2 78.60(13) . . ?
O5 Gd1 S2 93.28(13) . . ?
O4 Gd1 S1 82.29(12) 2_644 . ?
O7 Gd1 S1 160.45(12) 1_655 . ?
O1 Gd1 S1 96.69(12) 2_644 . ?
O11 Gd1 S1 68.76(11) . . ?
O2 Gd1 S1 90.54(11) . . ?
O10 Gd1 S1 125.32(10) . . ?
O8 Gd1 S1 26.37(14) . . ?
N1 Gd1 S1 99.07(14) . . ?
O5 Gd1 S1 26.78(14) . . ?
S2 Gd1 S1 97.21(4) . . ?
O12 Gd2 O9 79.13(16) 2_554 4_556 ?
O12 Gd2 O6 139.80(17) 2_554 . ?
O9 Gd2 O6 78.34(15) 4_556 . ?
O12 Gd2 O2W 72.49(19) 2_554 . ?
O9 Gd2 O2W 138.77(16) 4_556 . ?
O6 Gd2 O2W 141.26(17) . . ?
O12 Gd2 O2 101.41(15) 2_554 1_455 ?
O9 Gd2 O2 146.00(15) 4_556 1_455 ?
O6 Gd2 O2 80.29(15) . 1_455 ?
O2W Gd2 O2 70.35(17) . 1_455 ?
O12 Gd2 O3W 73.08(17) 2_554 . ?
O9 Gd2 O3W 74.34(16) 4_556 . ?
O6 Gd2 O3W 130.45(17) . . ?
O2W Gd2 O3W 69.20(18) . . ?
O2 Gd2 O3W 138.89(16) 1_455 . ?
O12 Gd2 O4W 74.07(17) 2_554 . ?
O9 Gd2 O4W 73.80(16) 4_556 . ?
O6 Gd2 O4W 67.87(17) . . ?
O2W Gd2 O4W 123.8(2) . . ?
O2 Gd2 O4W 73.76(16) 1_455 . ?
O3W Gd2 O4W 137.62(17) . . ?
O12 Gd2 O3 136.87(16) 2_554 2_544 ?
O9 Gd2 O3 81.33(15) 4_556 2_544 ?
O6 Gd2 O3 70.92(17) . 2_544 ?
O2W Gd2 O3 99.5(2) . 2_544 ?
O2 Gd2 O3 115.89(15) 1_455 2_544 ?
O3W Gd2 O3 64.73(16) . 2_544 ?
O4W Gd2 O3 135.12(17) . 2_544 ?
O12 Gd2 O4 145.32(16) 2_554 2_544 ?
O9 Gd2 O4 130.35(15) 4_556 2_544 ?
O6 Gd2 O4 72.18(16) . 2_544 ?
O2W Gd2 O4 72.85(18) . 2_544 ?
O2 Gd2 O4 65.35(14) 1_455 2_544 ?
O3W Gd2 O4 95.67(16) . 2_544 ?
O4W Gd2 O4 126.35(16) . 2_544 ?
O3 Gd2 O4 51.76(14) 2_544 2_544 ?
O12 Gd2 C5 148.50(17) 2_554 2_544 ?
O9 Gd2 C5 105.91(17) 4_556 2_544 ?
O6 Gd2 C5 70.43(18) . 2_544 ?
O2W Gd2 C5 85.2(2) . 2_544 ?
O2 Gd2 C5 91.28(16) 1_455 2_544 ?
O3W Gd2 C5 78.40(17) . 2_544 ?
O4W Gd2 C5 137.42(17) . 2_544 ?
O3 Gd2 C5 25.45(16) 2_544 2_544 ?
O4 Gd2 C5 26.35(16) 2_544 2_544 ?
O7 S1 O5 111.5(3) . . ?
O7 S1 O8 110.8(3) . . ?
O5 S1 O8 104.5(4) . . ?
O7 S1 O6 109.7(3) . . ?
O5 S1 O6 110.9(3) . . ?
O8 S1 O6 109.4(3) . . ?
O7 S1 Gd1 125.6(2) . . ?
O5 S1 Gd1 55.3(3) . . ?
O8 S1 Gd1 49.2(3) . . ?
O6 S1 Gd1 124.5(2) . . ?
O12 S2 O9 110.0(3) . . ?
O12 S2 O10 110.9(3) . . ?
O9 S2 O10 110.7(3) . . ?
O12 S2 O11 111.1(3) . . ?
O9 S2 O11 109.7(3) . . ?
O10 S2 O11 104.4(3) . . ?
O12 S2 Gd1 120.8(2) . . ?
O9 S2 Gd1 129.19(19) . . ?
O10 S2 Gd1 53.60(18) . . ?
O11 S2 Gd1 51.13(18) . . ?
C4 O2 Gd2 125.7(4) . 1_655 ?
C4 O2 Gd1 121.0(4) . . ?
Gd2 O2 Gd1 111.78(17) 1_655 . ?
S1 O5 Gd1 98.0(4) . . ?
S1 O6 Gd2 143.5(3) . . ?
S1 O7 Gd1 145.2(3) . 1_455 ?
S1 O8 Gd1 104.4(3) . . ?
S2 O9 Gd2 138.3(3) . 4 ?
S2 O10 Gd1 98.2(2) . . ?
S2 O11 Gd1 100.4(2) . . ?
S2 O12 Gd2 148.4(3) . 2_544 ?
C1 N1 C3 105.5(5) . . ?
C1 N1 Gd1 136.2(5) . . ?
C3 N1 Gd1 115.6(4) . . ?
C1 N2 C2 108.0(5) . . ?
C1 N2 H2A 126.0 . . ?
C2 N2 H2A 126.0 . . ?
N1 C1 N2 111.5(6) . . ?
N1 C1 H1A 124.2 . . ?
N2 C1 H1A 124.3 . . ?
N2 C2 C3 105.3(5) . . ?
N2 C2 C5 118.9(6) . . ?
C3 C2 C5 135.4(6) . . ?
N1 C3 C2 109.8(5) . . ?
N1 C3 C4 117.7(5) . . ?
C2 C3 C4 132.6(6) . . ?
H11 O1W H12 111.4 . . ?
Gd2 O2W H21 130.4 . . ?
Gd2 O2W H22 117.6 . . ?
H21 O2W H22 107.1 . . ?
Gd2 O3W H31 113.7 . . ?
Gd2 O3W H32 118.3 . . ?
H31 O3W H32 108.9 . . ?
Gd2 O4W H41 141.3 . . ?
Gd2 O4W H42 103.1 . . ?
H41 O4W H42 106.9 . . ?
O3 C5 O4 120.9(6) . . ?
O3 C5 C2 117.4(6) . . ?
O4 C5 C2 121.7(6) . . ?
O3 C5 Gd2 60.2(3) . 2_554 ?
O4 C5 Gd2 60.9(3) . 2_554 ?
C2 C5 Gd2 174.1(4) . 2_554 ?
C5 O3 Gd2 94.4(4) . 2_554 ?
C5 O4 Gd1 146.4(4) . 2_654 ?
C5 O4 Gd2 92.8(4) . 2_554 ?
Gd1 O4 Gd2 113.70(18) 2_654 2_554 ?
O1 C4 O2 124.1(6) . . ?
O1 C4 C3 121.6(6) . . ?
O2 C4 C3 114.3(5) . . ?
C4 O1 Gd1 151.0(4) . 2_654 ?

loop_
_geom_bond_atom_site_label_1
_geom_bond_atom_site_label_2
_geom_bond_distance
_geom_bond_site_symmetry_2
_geom_bond_publ_flag
Gd1 O4 2.372(4) 2_644 ?
Gd1 O7 2.376(5) 1_655 ?
Gd1 O1 2.378(4) 2_644 ?
Gd1 O11 2.463(4) . ?
Gd1 O2 2.492(4) . ?
Gd1 O10 2.531(4) . ?
Gd1 O8 2.536(6) . ?
Gd1 N1 2.538(6) . ?
Gd1 O5 2.691(7) . ?
Gd1 S2 3.1121(15) . ?
Gd1 S1 3.2430(17) . ?
Gd2 O12 2.374(5) 2_554 ?
Gd2 O9 2.418(4) 4_556 ?
Gd2 O6 2.419(5) . ?
Gd2 O2W 2.446(5) . ?
Gd2 O2 2.474(4) 1_455 ?
Gd2 O3W 2.478(5) . ?
Gd2 O4W 2.519(5) . ?
Gd2 O3 2.525(5) 2_544 ?
Gd2 O4 2.537(5) 2_544 ?
Gd2 C5 2.902(6) 2_544 ?
S1 O7 1.462(5) . ?
S1 O5 1.475(6) . ?
S1 O8 1.487(6) . ?
S1 O6 1.489(5) . ?
S2 O12 1.466(5) . ?
S2 O9 1.478(5) . ?
S2 O10 1.485(4) . ?
S2 O11 1.510(5) . ?
O2 C4 1.296(8) . ?
O2 Gd2 2.474(4) 1_655 ?
O7 Gd1 2.376(5) 1_455 ?
O9 Gd2 2.418(4) 4 ?
O12 Gd2 2.374(5) 2_544 ?
N1 C1 1.338(9) . ?
N1 C3 1.381(8) . ?
N2 C1 1.349(9) . ?
N2 C2 1.380(8) . ?
N2 H2A 0.8600 . ?
C1 H1A 0.9300 . ?
C2 C3 1.391(9) . ?
C2 C5 1.487(9) . ?
C3 C4 1.497(9) . ?
O1W H11 0.9457 . ?
O1W H12 0.9344 . ?
O2W H21 0.9015 . ?
O2W H22 0.9366 . ?
O3W H31 0.9001 . ?
O3W H32 0.8927 . ?
O4W H41 0.9216 . ?
O4W H42 0.9310 . ?
C5 O3 1.250(8) . ?
C5 O4 1.290(8) . ?
C5 Gd2 2.902(6) 2_554 ?
O3 Gd2 2.525(5) 2_554 ?
O4 Gd1 2.372(4) 2_654 ?
O4 Gd2 2.537(5) 2_554 ?
C4 O1 1.241(8) . ?
O1 Gd1 2.378(4) 2_654 ?
